data_2208443
loop_
_publ_author_name
'Xiao-Ru Zhang'
'Shu-Sheng Zhang'
'Min-Hua Xu'
'Xue-Mei Li'

_publ_section_title
;
 Bis[2-(4-phenyl-1<i>H</i>-1,2,3-triazol-1-yl)ethyl]
 benzene-2,4-dicarboxylate
;
_journal_coeditor_code WK6075
_journal_issue 3
_journal_name_full 'Acta Crystallographica Section E'
_journal_page_first o878
_journal_page_last o879
_journal_paper_doi 10.1107/S1600536806003278
_journal_volume 62
_journal_year 2006
_chemical_formula_iupac 'C28 H24 N6 O4'
_chemical_formula_moiety 'C28 H24 N6 O4'
_chemical_formula_sum 'C28 H24 N6 O4'
_chemical_formula_weight 508.53
_chemical_name_systematic
;
Bis[2-(4-phenyl-1H-1,2,3-triazol-1-yl)ethyl] benzene-2,4-dicarboxylate
;
_space_group_IT_number 14
_symmetry_cell_setting monoclinic
_symmetry_space_group_name_Hall '-P 2ybc'
_symmetry_space_group_name_H-M 'P 1 21/c 1'
_atom_sites_solution_hydrogens geom
_atom_sites_solution_primary direct
_atom_sites_solution_secondary difmap
_audit_creation_method SHELXL-97
_cell_angle_alpha 90.00
_cell_angle_beta 107.617(11)
_cell_angle_gamma 90.00
_cell_formula_units_Z 2
_cell_length_a 5.538(3)
_cell_length_b 30.783(17)
_cell_length_c 7.930(5)
_cell_measurement_reflns_used 535
_cell_measurement_temperature 293(2)
_cell_measurement_theta_max 18.5
_cell_measurement_theta_min 2.6
_cell_volume 1288.5(13)
_computing_cell_refinement 'SAINT (Siemens, 1996)'
_computing_data_collection 'SMART (Siemens, 1996)'
_computing_data_reduction SAINT
_computing_molecular_graphics SHELXTL
_computing_publication_material 'SHELXTL, PARST (Nardelli, 1995) and PLATON (Spek, 2003)'
_computing_structure_refinement SHELXTL
_computing_structure_solution 'SHELXTL (Sheldrick, 1997)'
_diffrn_ambient_temperature 293(2)
_diffrn_detector_area_resol_mean 8.33
_diffrn_measured_fraction_theta_full 0.996
_diffrn_measured_fraction_theta_max 0.996
_diffrn_measurement_device_type 'Siemens SMART 1000 CCD area-detector'
_diffrn_measurement_method \w
_diffrn_radiation_monochromator graphite
_diffrn_radiation_source 'fine-focus sealed tube'
_diffrn_radiation_type MoK\a
_diffrn_radiation_wavelength 0.71073
_diffrn_reflns_av_R_equivalents 0.0661
_diffrn_reflns_av_sigmaI/netI 0.0846
_diffrn_reflns_limit_h_max 6
_diffrn_reflns_limit_h_min -5
_diffrn_reflns_limit_k_max 32
_diffrn_reflns_limit_k_min -38
_diffrn_reflns_limit_l_max 9
_diffrn_reflns_limit_l_min -9
_diffrn_reflns_number 7423
_diffrn_reflns_theta_full 26.04
_diffrn_reflns_theta_max 26.04
_diffrn_reflns_theta_min 1.32
_diffrn_standards_number 0
_exptl_absorpt_coefficient_mu 0.091
_exptl_absorpt_correction_T_max 0.9955
_exptl_absorpt_correction_T_min 0.9620
_exptl_absorpt_correction_type multi-scan
_exptl_absorpt_process_details '(SADABS; Sheldrick, 1996)'
_exptl_crystal_colour colourless
_exptl_crystal_density_diffrn 1.311
_exptl_crystal_density_method 'not measured'
_exptl_crystal_description needle
_exptl_crystal_F_000 532
_exptl_crystal_size_max 0.43
_exptl_crystal_size_mid 0.08
_exptl_crystal_size_min 0.05
_refine_diff_density_max 0.122
_refine_diff_density_min -0.122
_refine_ls_extinction_method none
_refine_ls_goodness_of_fit_ref 1.033
_refine_ls_hydrogen_treatment constr
_refine_ls_matrix_type full
_refine_ls_number_parameters 172
_refine_ls_number_reflns 2535
_refine_ls_number_restraints 0
_refine_ls_restrained_S_all 1.033
_refine_ls_R_factor_all 0.1622
_refine_ls_R_factor_gt 0.0711
_refine_ls_shift/su_max 0.000
_refine_ls_shift/su_mean 0.000
_refine_ls_structure_factor_coef Fsqd
_refine_ls_weighting_details 'calc w = 1/[\s^2^(Fo^2^)+(0.0384P)^2^] where P = (Fo^2^+2Fc^2^)/3'
_refine_ls_weighting_scheme calc
_refine_ls_wR_factor_gt 0.1082
_refine_ls_wR_factor_ref 0.1372
_reflns_number_gt 1226
_reflns_number_total 2535
_reflns_threshold_expression I>2\s(I)
_cod_data_source_file wk6075.cif
_cod_data_source_block I
_cod_depositor_comments
;
The following automatic conversions were performed:
'_symmetry_cell_setting' value 'Monoclinic' changed to 'monoclinic'
according to '/home/saulius/struct/CIF-dictionaries/cif_core.dic'
dictionary named 'cif_core.dic' version 2.4.1 from 2010-06-29.

Automatic conversion script
Id: cif_fix_enum 1527 2010-12-29 10:47:43Z saulius 

The following automatic conversions were performed:

'_symmetry_cell_setting' value 'Monoclinic' changed to 'monoclinic'
according to /home/saulius/struct/CIF-dictionaries/cif_core.dic
dictionary named 'cif_core.dic' version 2.4.1 from 2010-06-29.

Automatic conversion script
Id: cif_fix_values 1715 2011-07-08 13:25:40Z adriana 
;
_cod_original_cell_volume 1288.6(12)
_cod_original_sg_symbol_H-M 'P 21/c'
_cod_database_code 2208443
_cod_database_fobs_code 2208443

loop_
_symmetry_equiv_pos_as_xyz
'x, y, z'
'-x, y+1/2, -z+1/2'
'-x, -y, -z'
'x, -y-1/2, z-1/2'

loop_
_atom_site_label
_atom_site_fract_x
_atom_site_fract_y
_atom_site_fract_z
_atom_site_U_iso_or_equiv
_atom_site_adp_type
_atom_site_calc_flag
_atom_site_refinement_flags
_atom_site_occupancy
_atom_site_type_symbol
O1 0.4118(4) 0.45456(7) 0.7219(3) 0.0611(6) Uani d . 1 O
O2 0.3917(4) 0.52601(8) 0.6679(3) 0.0790(8) Uani d . 1 O
N1 -0.1602(5) 0.35308(9) 0.8303(4) 0.0748(9) Uani d . 1 N
N2 -0.1603(5) 0.37293(10) 0.6833(4) 0.0743(9) Uani d . 1 N
N3 0.0825(5) 0.37779(9) 0.6897(4) 0.0617(8) Uani d . 1 N
C1 -0.0336(7) 0.29798(12) 1.1439(6) 0.0837(12) Uani d . 1 C
H1B -0.1946 0.2948 1.0638 0.100 Uiso calc R 1 H
C2 0.0283(10) 0.27665(14) 1.3039(7) 0.1048(15) Uani d . 1 C
H2B -0.0921 0.2591 1.3303 0.126 Uiso calc R 1 H
C3 0.2615(11) 0.28065(14) 1.4243(6) 0.1012(14) Uani d . 1 C
H3A 0.3008 0.2659 1.5314 0.121 Uiso calc R 1 H
C4 0.4372(8) 0.30666(13) 1.3857(6) 0.0905(13) Uani d . 1 C
H4A 0.5967 0.3098 1.4677 0.109 Uiso calc R 1 H
C5 0.3803(8) 0.32852(11) 1.2251(5) 0.0780(11) Uani d . 1 C
H5A 0.5018 0.3461 1.2003 0.094 Uiso calc R 1 H
C6 0.1437(7) 0.32420(10) 1.1018(5) 0.0651(10) Uani d . 1 C
C7 0.0841(6) 0.34598(10) 0.9298(5) 0.0574(9) Uani d . 1 C
C8 0.2378(6) 0.36146(10) 0.8380(5) 0.0597(9) Uani d . 1 C
H8A 0.4139 0.3607 0.8720 0.072 Uiso calc R 1 H
C9 0.1420(6) 0.40104(11) 0.5461(4) 0.0711(10) Uani d . 1 C
H9A 0.0060 0.3965 0.4370 0.085 Uiso calc R 1 H
H9B 0.2959 0.3891 0.5305 0.085 Uiso calc R 1 H
C10 0.1766(6) 0.44880(11) 0.5814(4) 0.0627(9) Uani d . 1 C
H10A 0.1834 0.4639 0.4756 0.075 Uiso calc R 1 H
H10B 0.0363 0.4604 0.6167 0.075 Uiso calc R 1 H
C11 0.5036(6) 0.49496(13) 0.7475(4) 0.0566(9) Uani d . 1 C
C12 0.7578(6) 0.49686(11) 0.8806(4) 0.0472(8) Uani d . 1 C
C13 0.8792(6) 0.53650(10) 0.9154(4) 0.0571(9) Uani d . 1 C
H13A 0.7977 0.5613 0.8591 0.068 Uiso calc R 1 H
C14 0.8792(6) 0.46026(10) 0.9668(4) 0.0570(9) Uani d . 1 C
H14A 0.7985 0.4334 0.9456 0.068 Uiso calc R 1 H

loop_
_atom_site_aniso_label
_atom_site_aniso_U_11
_atom_site_aniso_U_22
_atom_site_aniso_U_33
_atom_site_aniso_U_12
_atom_site_aniso_U_13
_atom_site_aniso_U_23
O1 0.0492(15) 0.0690(16) 0.0589(14) -0.0075(12) 0.0069(12) 0.0040(12)
O2 0.0660(17) 0.0726(17) 0.0819(18) 0.0078(13) -0.0024(14) 0.0093(14)
N1 0.044(2) 0.076(2) 0.110(3) -0.0063(15) 0.0306(19) 0.0014(19)
N2 0.0395(19) 0.086(2) 0.095(2) -0.0081(16) 0.0162(17) -0.0044(19)
N3 0.0371(17) 0.070(2) 0.078(2) -0.0086(15) 0.0171(16) -0.0121(16)
C1 0.064(3) 0.081(3) 0.114(4) -0.004(2) 0.037(3) 0.013(2)
C2 0.099(4) 0.096(3) 0.136(4) 0.001(3) 0.060(3) 0.027(3)
C3 0.113(4) 0.096(4) 0.099(4) 0.004(3) 0.038(3) 0.014(3)
C4 0.093(3) 0.079(3) 0.091(3) -0.005(3) 0.014(3) -0.011(3)
C5 0.075(3) 0.068(3) 0.093(3) -0.009(2) 0.029(3) -0.007(2)
C6 0.054(2) 0.050(2) 0.097(3) -0.0028(18) 0.032(2) -0.012(2)
C7 0.038(2) 0.052(2) 0.088(3) -0.0043(17) 0.026(2) -0.0105(19)
C8 0.0319(19) 0.064(2) 0.083(3) -0.0038(17) 0.0163(19) -0.009(2)
C9 0.061(2) 0.089(3) 0.064(2) -0.013(2) 0.020(2) -0.019(2)
C10 0.043(2) 0.086(3) 0.053(2) -0.0065(18) 0.0049(17) 0.0039(19)
C11 0.053(2) 0.068(3) 0.051(2) 0.002(2) 0.0196(19) -0.0008(19)
C12 0.048(2) 0.057(2) 0.0364(17) -0.0006(17) 0.0122(16) -0.0067(16)
C13 0.059(2) 0.055(2) 0.051(2) 0.0092(18) 0.0070(18) 0.0037(17)
C14 0.061(2) 0.050(2) 0.056(2) -0.0047(18) 0.0121(18) -0.0010(17)

loop_
_atom_type_symbol
_atom_type_description
_atom_type_scat_dispersion_real
_atom_type_scat_dispersion_imag
_atom_type_scat_source
C C 0.0033 0.0016 'International Tables Vol C Tables 4.2.6.8 and 6.1.1.4'
H H 0.0000 0.0000 'International Tables Vol C Tables 4.2.6.8 and 6.1.1.4'
N N 0.0061 0.0033 'International Tables Vol C Tables 4.2.6.8 and 6.1.1.4'
O O 0.0106 0.0060 'International Tables Vol C Tables 4.2.6.8 and 6.1.1.4'

loop_
_geom_angle_atom_site_label_1
_geom_angle_atom_site_label_2
_geom_angle_atom_site_label_3
_geom_angle_site_symmetry_1
_geom_angle_site_symmetry_3
_geom_angle
C11 O1 C10 . . 116.4(3)
N2 N1 C7 . . 108.8(3)
N1 N2 N3 . . 106.7(3)
C8 N3 N2 . . 111.4(3)
C8 N3 C9 . . 129.5(3)
N2 N3 C9 . . 119.0(3)
C2 C1 C6 . . 120.1(4)
C2 C1 H1B . . 119.9
C6 C1 H1B . . 119.9
C3 C2 C1 . . 121.5(4)
C3 C2 H2B . . 119.3
C1 C2 H2B . . 119.3
C2 C3 C4 . . 119.1(4)
C2 C3 H3A . . 120.4
C4 C3 H3A . . 120.4
C3 C4 C5 . . 120.7(4)
C3 C4 H4A . . 119.7
C5 C4 H4A . . 119.7
C6 C5 C4 . . 120.3(4)
C6 C5 H5A . . 119.9
C4 C5 H5A . . 119.9
C5 C6 C1 . . 118.3(4)
C5 C6 C7 . . 120.8(3)
C1 C6 C7 . . 120.9(4)
N1 C7 C8 . . 107.8(3)
N1 C7 C6 . . 121.2(3)
C8 C7 C6 . . 131.0(3)
N3 C8 C7 . . 105.3(3)
N3 C8 H8A . . 127.3
C7 C8 H8A . . 127.3
N3 C9 C10 . . 112.4(3)
N3 C9 H9A . . 109.1
C10 C9 H9A . . 109.1
N3 C9 H9B . . 109.1
C10 C9 H9B . . 109.1
H9A C9 H9B . . 107.9
O1 C10 C9 . . 107.4(3)
O1 C10 H10A . . 110.2
C9 C10 H10A . . 110.2
O1 C10 H10B . . 110.2
C9 C10 H10B . . 110.2
H10A C10 H10B . . 108.5
O2 C11 O1 . . 123.1(3)
O2 C11 C12 . . 124.5(3)
O1 C11 C12 . . 112.4(3)
C13 C12 C14 . . 119.2(3)
C13 C12 C11 . . 118.5(3)
C14 C12 C11 . . 122.3(3)
C12 C13 C14 . 3_767 120.8(3)
C12 C13 H13A . . 119.6
C14 C13 H13A 3_767 . 119.6
C12 C14 C13 . 3_767 120.1(3)
C12 C14 H14A . . 120.0
C13 C14 H14A 3_767 . 120.0

loop_
_geom_bond_atom_site_label_1
_geom_bond_atom_site_label_2
_geom_bond_site_symmetry_2
_geom_bond_distance
_geom_bond_publ_flag
O1 C11 . 1.335(4) yes
O1 C10 . 1.446(3) yes
O2 C11 . 1.208(4) yes
N1 N2 . 1.316(3) ?
N1 C7 . 1.362(4) ?
N2 N3 . 1.339(3) ?
N3 C8 . 1.328(3) ?
N3 C9 . 1.464(4) yes
C1 C2 . 1.377(5) ?
C1 C6 . 1.388(4) ?
C1 H1B . 0.9300 ?
C2 C3 . 1.359(5) ?
C2 H2B . 0.9300 ?
C3 C4 . 1.364(5) ?
C3 H3A . 0.9300 ?
C4 C5 . 1.390(5) ?
C4 H4A . 0.9300 ?
C5 C6 . 1.383(4) ?
C5 H5A . 0.9300 ?
C6 C7 . 1.465(4) ?
C7 C8 . 1.363(4) ?
C8 H8A . 0.9300 ?
C9 C10 . 1.498(4) yes
C9 H9A . 0.9700 ?
C9 H9B . 0.9700 ?
C10 H10A . 0.9700 ?
C10 H10B . 0.9700 ?
C11 C12 . 1.483(4) ?
C12 C13 . 1.380(4) ?
C12 C14 . 1.382(4) ?
C13 C14 3_767 1.384(4) ?
C13 H13A . 0.9300 ?
C14 C13 3_767 1.384(4) ?
C14 H14A . 0.9300 ?

loop_
_geom_hbond_atom_site_label_D
_geom_hbond_atom_site_label_H
_geom_hbond_atom_site_label_A
_geom_hbond_site_symmetry_A
_geom_hbond_distance_DH
_geom_hbond_distance_HA
_geom_hbond_distance_DA
_geom_hbond_angle_DHA
_geom_hbond_publ_flag
C8 H8A N1 1_655 0.93 2.49 3.363(5) 156 yes

loop_
_geom_torsion_atom_site_label_1
_geom_torsion_atom_site_label_2
_geom_torsion_atom_site_label_3
_geom_torsion_atom_site_label_4
_geom_torsion_site_symmetry_4
_geom_torsion
C7 N1 N2 N3 . 0.7(4)
N1 N2 N3 C8 . -0.1(4)
N1 N2 N3 C9 . -177.0(3)
C6 C1 C2 C3 . 0.2(6)
C1 C2 C3 C4 . 0.5(7)
C2 C3 C4 C5 . -0.6(7)
C3 C4 C5 C6 . 0.1(6)
C4 C5 C6 C1 . 0.6(5)
C4 C5 C6 C7 . -178.0(3)
C2 C1 C6 C5 . -0.7(5)
C2 C1 C6 C7 . 177.9(3)
N2 N1 C7 C8 . -1.1(4)
N2 N1 C7 C6 . -179.9(3)
C5 C6 C7 N1 . -160.1(3)
C1 C6 C7 N1 . 21.3(5)
C5 C6 C7 C8 . 21.4(5)
C1 C6 C7 C8 . -157.2(3)
N2 N3 C8 C7 . -0.6(3)
C9 N3 C8 C7 . 175.9(3)
N1 C7 C8 N3 . 1.0(3)
C6 C7 C8 N3 . 179.7(3)
C8 N3 C9 C10 . -86.1(4)
N2 N3 C9 C10 . 90.2(3)
C11 O1 C10 C9 . 166.4(3)
N3 C9 C10 O1 . 70.8(3)
C10 O1 C11 O2 . 5.0(4)
C10 O1 C11 C12 . -173.8(2)
O2 C11 C12 C13 . -1.0(4)
O1 C11 C12 C13 . 177.7(3)
O2 C11 C12 C14 . -179.3(3)
O1 C11 C12 C14 . -0.5(4)
C14 C12 C13 C14 3_767 0.9(5)
C11 C12 C13 C14 3_767 -177.4(3)
C13 C12 C14 C13 3_767 -0.9(5)
C11 C12 C14 C13 3_767 177.4(3)
